data_4304858
loop_
_publ_author_name
'Joanna Grundy'
'Natalie E. Mansfield'
'Martyn P. Coles'
'Peter B. Hitchcock'

_publ_section_title
;
Phosphaguanidines as Scaffolds for Multimetallic Complexes Containing
Metal-Functionalized Phosphines
;
_journal_name_full 'Inorganic Chemistry'
_journal_page_first 2258
_journal_page_last 2260
_journal_paper_doi 10.1021/ic7024457
_journal_volume 47
_journal_year 2008
_chemical_compound_source 'synthesis as described'
_chemical_formula_moiety 'C40 H56 N4 P2 Pt1, C7 H8'
_chemical_formula_sum 'C47 H64 N4 P2 Pt'
_chemical_formula_weight 942.05
_chemical_name_systematic
;
 ?
;
_space_group_IT_number 14
_symmetry_cell_setting monoclinic
_symmetry_Int_Tables_number 14
_symmetry_space_group_name_Hall '-P 2ybc'
_symmetry_space_group_name_H-M 'P 1 21/c 1'
_atom_sites_solution_hydrogens geom
_atom_sites_solution_primary direct
_atom_sites_solution_secondary difmap
_audit_conform_dict_location ftp://ftp.iucr.org/pub/cif_core.dic
_audit_conform_dict_name cif_core.dic
_audit_conform_dict_version 2.2
_audit_creation_date 2002-07-29T14:38:40-00:00
_audit_creation_method 'WinGX routine CIF_UPDATE'
_cell_angle_alpha 90
_cell_angle_beta 104.780(1)
_cell_angle_gamma 90
_cell_formula_units_Z 4
_cell_length_a 13.3845(2)
_cell_length_b 22.7704(3)
_cell_length_c 15.5458(2)
_cell_measurement_reflns_used 30620
_cell_measurement_temperature 173(2)
_cell_measurement_theta_max 24.713
_cell_measurement_theta_min 3.705
_cell_measurement_wavelength 0.71073
_cell_volume 4581.13(11)
_computing_cell_refinement 'HKL Scalepack (Otwinowski & Minor 1997)'
_computing_data_collection 'Collect (Nonius BV, 1997-2000)'
_computing_data_reduction 'HKL Denzo and Scalepack (Otwinowski & Minor 1997)'
_computing_molecular_graphics 'Ortep-3 for Windows (Farrugia, 1997)'
_computing_publication_material 'WinGX publication routines (Farrugia, 1999)'
_computing_structure_refinement 'SHELXL-97 (Sheldrick, 1997)'
_computing_structure_solution 'SHELXS-97 (Sheldrick, 1997)'
_diffrn_ambient_temperature 173(2)
_diffrn_measured_fraction_theta_full 0.99
_diffrn_measured_fraction_theta_max 0.99
_diffrn_measurement_device '95mm CCD camera on \k-goniostat'
_diffrn_measurement_device_type KappaCCD
_diffrn_measurement_method CCD
_diffrn_radiation_monochromator graphite
_diffrn_radiation_probe x-ray
_diffrn_radiation_type MoK\a
_diffrn_radiation_wavelength 0.71073
_diffrn_reflns_av_R_equivalents 0.0575
_diffrn_reflns_av_unetI/netI 0.0413
_diffrn_reflns_limit_h_max 15
_diffrn_reflns_limit_h_min -15
_diffrn_reflns_limit_k_max 26
_diffrn_reflns_limit_k_min -24
_diffrn_reflns_limit_l_max 17
_diffrn_reflns_limit_l_min -18
_diffrn_reflns_number 35480
_diffrn_reflns_theta_full 24.72
_diffrn_reflns_theta_max 24.72
_diffrn_reflns_theta_min 3.82
_exptl_absorpt_coefficient_mu 3.168
_exptl_absorpt_correction_T_max 0.8623
_exptl_absorpt_correction_T_min 0.65
_exptl_absorpt_correction_type multi-scan
_exptl_absorpt_process_details
;
        [c.f. r.h. blessing, acta cryst. (1995), a51, 33-38]
;
_exptl_crystal_colour colourless
_exptl_crystal_density_diffrn 1.366
_exptl_crystal_density_method 'not measured'
_exptl_crystal_description prism
_exptl_crystal_F_000 1928
_exptl_crystal_size_max 0.1
_exptl_crystal_size_mid 0.1
_exptl_crystal_size_min 0.1
_refine_diff_density_max 0.571
_refine_diff_density_min -0.673
_refine_diff_density_rms 0.084
_refine_ls_extinction_method none
_refine_ls_goodness_of_fit_ref 1.05
_refine_ls_hydrogen_treatment mixed
_refine_ls_matrix_type full
_refine_ls_number_parameters 497
_refine_ls_number_reflns 7728
_refine_ls_number_restraints 0
_refine_ls_restrained_S_all 1.05
_refine_ls_R_factor_all 0.042
_refine_ls_R_factor_gt 0.0296
_refine_ls_shift/su_max 0.002
_refine_ls_shift/su_mean 0
_refine_ls_structure_factor_coef Fsqd
_refine_ls_weighting_details 'calc w=1/[\s^2^(Fo^2^)+(0.0224P)^2^+4.7752P] where P=(Fo^2^+2Fc^2^)/3'
_refine_ls_weighting_scheme calc
_refine_ls_wR_factor_gt 0.0593
_refine_ls_wR_factor_ref 0.0631
_reflns_number_gt 6438
_reflns_number_total 7728
_reflns_threshold_expression >2sigma(I)
_cod_data_source_file ic7024457-file003_1.cif
_cod_data_source_block (1)-jul1302
_cod_database_code 4304858

loop_
_symmetry_equiv_pos_as_xyz
'x, y, z'
'-x, y+1/2, -z+1/2'
'-x, -y, -z'
'x, -y-1/2, z-1/2'

loop_
_atom_site_label
_atom_site_type_symbol
_atom_site_fract_x
_atom_site_fract_y
_atom_site_fract_z
_atom_site_U_iso_or_equiv
_atom_site_adp_type
_atom_site_occupancy
_atom_site_symmetry_multiplicity
_atom_site_calc_flag
_atom_site_refinement_flags
_atom_site_disorder_assembly
_atom_site_disorder_group
Pt Pt 0.595146(10) 0.572364(6) 0.292186(9) 0.02097(6) Uani 1 1 d . . .
P1 P 0.72211(7) 0.63185(4) 0.37474(6) 0.0237(2) Uani 1 1 d . . .
P2 P 0.46304(7) 0.63172(4) 0.21627(6) 0.0223(2) Uani 1 1 d . . .
N1 N 0.9319(3) 0.60794(16) 0.4211(3) 0.0348(9) Uani 1 1 d . . .
H1 H 0.913(3) 0.6000(18) 0.462(3) 0.028(13) Uiso 1 1 d . . .
N2 N 0.8687(3) 0.62276(16) 0.2724(2) 0.0383(9) Uani 1 1 d . . .
N3 N 0.3163(2) 0.61442(15) 0.3158(2) 0.0321(8) Uani 1 1 d . . .
N4 N 0.2661(3) 0.58684(15) 0.1697(3) 0.0335(8) Uani 1 1 d . . .
H4 H 0.255(3) 0.5784(15) 0.120(3) 0.013(10) Uiso 1 1 d . . .
C1 C 0.8514(3) 0.61967(17) 0.3490(3) 0.0291(9) Uani 1 1 d . . .
C2 C 1.0341(3) 0.5911(2) 0.4120(3) 0.0469(12) Uani 1 1 d . . .
H2 H 1.054 0.6187 0.3691 0.056 Uiso 1 1 calc R . .
C3 C 1.0346(4) 0.5296(2) 0.3768(4) 0.0713(18) Uani 1 1 d . . .
H3C H 1.1038 0.5201 0.3706 0.107 Uiso 1 1 calc R . .
H3B H 0.9846 0.5267 0.3186 0.107 Uiso 1 1 calc R . .
H3A H 1.0155 0.502 0.4183 0.107 Uiso 1 1 calc R . .
C4 C 1.1107(4) 0.5982(3) 0.5017(4) 0.0739(18) Uani 1 1 d . . .
H4C H 1.0923 0.5714 0.5446 0.111 Uiso 1 1 calc R . .
H4B H 1.109 0.6388 0.5222 0.111 Uiso 1 1 calc R . .
H4A H 1.1803 0.5889 0.4963 0.111 Uiso 1 1 calc R . .
C5 C 0.7877(3) 0.6355(2) 0.1910(3) 0.0399(11) Uani 1 1 d . . .
H5 H 0.7203 0.642 0.2063 0.048 Uiso 1 1 calc R . .
C6 C 0.7790(3) 0.5831(2) 0.1295(3) 0.0504(12) Uani 1 1 d . . .
H6C H 0.7264 0.5909 0.0741 0.076 Uiso 1 1 calc R . .
H6B H 0.7592 0.5483 0.1585 0.076 Uiso 1 1 calc R . .
H6A H 0.8458 0.5761 0.1163 0.076 Uiso 1 1 calc R . .
C7 C 0.8170(4) 0.6900(2) 0.1475(3) 0.0579(14) Uani 1 1 d . . .
H7C H 0.884 0.6839 0.1343 0.087 Uiso 1 1 calc R . .
H7B H 0.8215 0.7235 0.1879 0.087 Uiso 1 1 calc R . .
H7A H 0.7643 0.6979 0.0921 0.087 Uiso 1 1 calc R . .
C8 C 0.7151(3) 0.71189(16) 0.3796(2) 0.0267(9) Uani 1 1 d . . .
C9 C 0.7873(3) 0.75004(18) 0.3598(3) 0.0334(9) Uani 1 1 d . . .
H9 H 0.8443 0.7347 0.3411 0.04 Uiso 1 1 calc R . .
C10 C 0.7767(4) 0.80960(19) 0.3671(3) 0.0403(10) Uani 1 1 d . . .
H10 H 0.8267 0.8351 0.3536 0.048 Uiso 1 1 calc R . .
C11 C 0.6937(4) 0.83322(19) 0.3942(3) 0.0461(12) Uani 1 1 d . . .
H11 H 0.6859 0.8745 0.3977 0.055 Uiso 1 1 calc R . .
C12 C 0.6232(3) 0.79577(18) 0.4158(3) 0.0411(11) Uani 1 1 d . . .
H12 H 0.5668 0.8114 0.4351 0.049 Uiso 1 1 calc R . .
C13 C 0.6335(3) 0.73562(17) 0.4096(3) 0.0327(9) Uani 1 1 d . . .
H13 H 0.585 0.7102 0.4258 0.039 Uiso 1 1 calc R . .
C14 C 0.7459(3) 0.61547(17) 0.4949(2) 0.0249(8) Uani 1 1 d . . .
C15 C 0.6989(3) 0.56772(17) 0.5230(3) 0.0311(9) Uani 1 1 d . . .
H15 H 0.6553 0.543 0.4802 0.037 Uiso 1 1 calc R . .
C16 C 0.7145(3) 0.55537(18) 0.6134(3) 0.0372(10) Uani 1 1 d . . .
H16 H 0.6824 0.5222 0.632 0.045 Uiso 1 1 calc R . .
C17 C 0.7774(3) 0.5919(2) 0.6758(3) 0.0410(11) Uani 1 1 d . . .
H17 H 0.7884 0.5838 0.7375 0.049 Uiso 1 1 calc R . .
C18 C 0.8237(3) 0.63966(19) 0.6484(3) 0.0374(10) Uani 1 1 d . . .
H18 H 0.8671 0.6644 0.6914 0.045 Uiso 1 1 calc R . .
C19 C 0.8080(3) 0.65230(18) 0.5588(3) 0.0326(9) Uani 1 1 d . . .
H19 H 0.8394 0.6859 0.5406 0.039 Uiso 1 1 calc R . .
C20 C 0.3365(3) 0.61052(16) 0.2401(3) 0.0264(9) Uani 1 1 d . . .
C21 C 0.3926(3) 0.63612(19) 0.3938(3) 0.0360(10) Uani 1 1 d . . .
H21 H 0.4551 0.6501 0.3757 0.043 Uiso 1 1 calc R . .
C22 C 0.3461(4) 0.6873(2) 0.4347(3) 0.0532(13) Uani 1 1 d . . .
H22C H 0.2841 0.6738 0.4515 0.08 Uiso 1 1 calc R . .
H22B H 0.3275 0.7191 0.3911 0.08 Uiso 1 1 calc R . .
H22A H 0.3969 0.7016 0.4876 0.08 Uiso 1 1 calc R . .
C23 C 0.4231(3) 0.58688(19) 0.4609(3) 0.0428(11) Uani 1 1 d . . .
H23C H 0.4737 0.6015 0.5138 0.064 Uiso 1 1 calc R . .
H23B H 0.4535 0.5546 0.4344 0.064 Uiso 1 1 calc R . .
H23A H 0.3617 0.5727 0.478 0.064 Uiso 1 1 calc R . .
C24 C 0.1710(3) 0.5594(2) 0.1782(3) 0.0486(13) Uani 1 1 d . . .
H24 H 0.1856 0.5393 0.2373 0.058 Uiso 1 1 calc R . .
C25 C 0.1381(5) 0.5131(3) 0.1067(4) 0.092(2) Uani 1 1 d . . .
H25C H 0.0763 0.4929 0.1145 0.138 Uiso 1 1 calc R . .
H25B H 0.194 0.4846 0.1113 0.138 Uiso 1 1 calc R . .
H25A H 0.1225 0.5319 0.0481 0.138 Uiso 1 1 calc R . .
C26 C 0.0896(4) 0.6056(3) 0.1759(4) 0.093(2) Uani 1 1 d . . .
H26C H 0.074 0.6258 0.1184 0.14 Uiso 1 1 calc R . .
H26B H 0.1152 0.6341 0.2237 0.14 Uiso 1 1 calc R . .
H26A H 0.0267 0.5869 0.1842 0.14 Uiso 1 1 calc R . .
C27 C 0.4595(3) 0.71199(16) 0.2145(2) 0.0247(8) Uani 1 1 d . . .
C28 C 0.5414(3) 0.74049(16) 0.1917(2) 0.0295(9) Uani 1 1 d . . .
H28 H 0.5986 0.7182 0.1843 0.035 Uiso 1 1 calc R . .
C29 C 0.5406(3) 0.80072(18) 0.1797(3) 0.0371(10) Uani 1 1 d . . .
H29 H 0.5966 0.8197 0.1638 0.045 Uiso 1 1 calc R . .
C30 C 0.4573(4) 0.83308(19) 0.1912(3) 0.0434(11) Uani 1 1 d . . .
H30 H 0.4563 0.8745 0.1834 0.052 Uiso 1 1 calc R . .
C31 C 0.3756(3) 0.80550(19) 0.2140(3) 0.0418(11) Uani 1 1 d . . .
H31 H 0.3187 0.828 0.2218 0.05 Uiso 1 1 calc R . .
C32 C 0.3763(3) 0.74552(17) 0.2254(3) 0.0315(9) Uani 1 1 d . . .
H32 H 0.3199 0.7268 0.2408 0.038 Uiso 1 1 calc R . .
C33 C 0.4386(3) 0.62086(16) 0.0948(2) 0.0247(8) Uani 1 1 d . . .
C34 C 0.4973(3) 0.58143(16) 0.0610(3) 0.0286(9) Uani 1 1 d . . .
H34 H 0.5503 0.5597 0.1005 0.034 Uiso 1 1 calc R . .
C35 C 0.4794(3) 0.57338(17) -0.0296(3) 0.0337(9) Uani 1 1 d . . .
H35 H 0.5204 0.5462 -0.0519 0.04 Uiso 1 1 calc R . .
C36 C 0.4032(3) 0.60407(18) -0.0879(3) 0.0359(10) Uani 1 1 d . . .
H36 H 0.3901 0.5973 -0.1501 0.043 Uiso 1 1 calc R . .
C37 C 0.3454(3) 0.64520(18) -0.0554(3) 0.0356(10) Uani 1 1 d . . .
H37 H 0.2933 0.6673 -0.0953 0.043 Uiso 1 1 calc R . .
C38 C 0.3641(3) 0.65378(17) 0.0352(2) 0.0303(9) Uani 1 1 d . . .
H38 H 0.3256 0.6825 0.0573 0.036 Uiso 1 1 calc R . .
C39 C 0.4942(3) 0.50201(16) 0.2429(3) 0.0309(9) Uani 1 1 d . . .
H39C H 0.4673 0.4859 0.291 0.046 Uiso 1 1 calc R . .
H39B H 0.5318 0.4713 0.2199 0.046 Uiso 1 1 calc R . .
H39A H 0.4367 0.5161 0.1949 0.046 Uiso 1 1 calc R . .
C40 C 0.7014(3) 0.50313(17) 0.3352(3) 0.0369(10) Uani 1 1 d . . .
H40C H 0.7186 0.4851 0.2835 0.055 Uiso 1 1 calc R . .
H40B H 0.6705 0.4736 0.3663 0.055 Uiso 1 1 calc R . .
H40A H 0.7644 0.5187 0.3756 0.055 Uiso 1 1 calc R . .
C41 C 0.0666(4) 0.6979(3) -0.1087(5) 0.0768(17) Uani 1 1 d . . .
C42 C 0.0793(5) 0.7279(3) -0.1818(6) 0.093(2) Uani 1 1 d . . .
H42 H 0.076 0.7696 -0.1839 0.111 Uiso 1 1 calc R . .
C43 C 0.0970(5) 0.6958(6) -0.2529(6) 0.113(3) Uani 1 1 d . . .
H43 H 0.1078 0.7158 -0.3035 0.136 Uiso 1 1 calc R . .
C44 C 0.0989(5) 0.6352(5) -0.2503(6) 0.107(3) Uani 1 1 d . . .
H44 H 0.1119 0.6133 -0.2983 0.129 Uiso 1 1 calc R . .
C45 C 0.0820(5) 0.6075(4) -0.1780(6) 0.095(2) Uani 1 1 d . . .
H45 H 0.0818 0.5658 -0.1763 0.114 Uiso 1 1 calc R . .
C46 C 0.0656(4) 0.6382(3) -0.1080(5) 0.0787(18) Uani 1 1 d . . .
H46 H 0.0532 0.6179 -0.0583 0.094 Uiso 1 1 calc R . .
C47 C 0.0541(6) 0.7308(4) -0.0291(6) 0.139(3) Uani 1 1 d . . .
H47F H 0.1155 0.755 -0.0055 0.209 Uiso 0.5 1 calc PR . .
H47E H 0.0457 0.7029 0.0165 0.209 Uiso 0.5 1 calc PR . .
H47D H -0.007 0.756 -0.0461 0.209 Uiso 0.5 1 calc PR . .
H47C H -0.0127 0.7209 -0.0179 0.209 Uiso 0.5 1 calc PR . .
H47B H 0.0571 0.773 -0.0399 0.209 Uiso 0.5 1 calc PR . .
H47A H 0.1098 0.7199 0.0227 0.209 Uiso 0.5 1 calc PR . .

loop_
_atom_site_aniso_label
_atom_site_aniso_U_11
_atom_site_aniso_U_22
_atom_site_aniso_U_33
_atom_site_aniso_U_23
_atom_site_aniso_U_13
_atom_site_aniso_U_12
Pt 0.02295(9) 0.01970(8) 0.02036(9) 0.00027(7) 0.00568(6) 0.00364(6)
P1 0.0207(5) 0.0270(5) 0.0231(5) 0.0003(4) 0.0049(4) 0.0031(4)
P2 0.0204(5) 0.0208(5) 0.0248(5) -0.0009(4) 0.0043(4) 0.0019(4)
N1 0.0243(19) 0.050(2) 0.032(2) 0.0115(18) 0.0107(18) 0.0093(16)
N2 0.032(2) 0.052(2) 0.032(2) 0.0080(17) 0.0091(17) 0.0114(16)
N3 0.0290(18) 0.041(2) 0.0283(19) -0.0026(16) 0.0110(16) -0.0056(15)
N4 0.028(2) 0.045(2) 0.027(2) -0.0046(17) 0.0048(17) -0.0063(15)
C1 0.025(2) 0.033(2) 0.029(2) 0.0040(18) 0.0057(19) 0.0053(17)
C2 0.025(2) 0.071(3) 0.049(3) 0.028(2) 0.016(2) 0.012(2)
C3 0.083(4) 0.068(4) 0.083(4) 0.026(3) 0.058(4) 0.042(3)
C4 0.027(3) 0.119(5) 0.070(4) 0.038(4) 0.000(3) 0.002(3)
C5 0.029(2) 0.061(3) 0.030(2) 0.010(2) 0.009(2) 0.015(2)
C6 0.039(3) 0.074(4) 0.038(3) 0.002(2) 0.009(2) 0.003(2)
C7 0.070(4) 0.070(4) 0.032(3) 0.009(2) 0.009(3) 0.008(3)
C8 0.026(2) 0.029(2) 0.023(2) 0.0013(17) 0.0033(17) 0.0023(16)
C9 0.037(2) 0.035(2) 0.028(2) -0.0016(18) 0.0091(19) -0.0067(19)
C10 0.054(3) 0.037(2) 0.031(2) 0.000(2) 0.014(2) -0.014(2)
C11 0.068(3) 0.029(2) 0.034(3) -0.006(2) 0.000(2) 0.001(2)
C12 0.045(3) 0.031(2) 0.042(3) -0.008(2) 0.002(2) 0.008(2)
C13 0.026(2) 0.033(2) 0.036(2) -0.0060(18) 0.0021(19) -0.0008(17)
C14 0.0186(19) 0.035(2) 0.021(2) 0.0032(17) 0.0045(17) 0.0055(16)
C15 0.028(2) 0.038(2) 0.027(2) -0.0027(19) 0.0057(18) 0.0010(18)
C16 0.041(2) 0.039(2) 0.034(2) 0.004(2) 0.013(2) 0.004(2)
C17 0.047(3) 0.052(3) 0.025(2) 0.004(2) 0.010(2) 0.012(2)
C18 0.033(2) 0.047(3) 0.029(2) -0.008(2) 0.0024(19) 0.001(2)
C19 0.033(2) 0.038(2) 0.027(2) 0.0028(18) 0.0082(19) 0.0014(18)
C20 0.022(2) 0.025(2) 0.032(2) -0.0013(17) 0.0063(18) -0.0002(16)
C21 0.034(2) 0.049(3) 0.028(2) -0.009(2) 0.014(2) -0.0108(19)
C22 0.080(4) 0.039(3) 0.042(3) -0.006(2) 0.018(3) -0.001(2)
C23 0.043(3) 0.049(3) 0.033(2) -0.005(2) 0.003(2) 0.007(2)
C24 0.035(3) 0.071(3) 0.034(3) 0.008(2) -0.002(2) -0.023(2)
C25 0.101(5) 0.106(5) 0.058(4) 0.002(4) -0.002(4) -0.069(4)
C26 0.035(3) 0.182(7) 0.065(4) 0.033(4) 0.018(3) 0.020(4)
C27 0.028(2) 0.025(2) 0.0196(19) -0.0023(16) 0.0028(16) 0.0016(16)
C28 0.028(2) 0.027(2) 0.031(2) 0.0013(17) 0.0037(18) 0.0014(16)
C29 0.043(3) 0.034(2) 0.032(2) 0.0021(19) 0.007(2) -0.012(2)
C30 0.066(3) 0.027(2) 0.032(2) -0.0006(19) 0.005(2) 0.002(2)
C31 0.051(3) 0.034(2) 0.042(3) -0.005(2) 0.015(2) 0.022(2)
C32 0.037(2) 0.028(2) 0.032(2) -0.0014(18) 0.0124(19) 0.0041(18)
C33 0.025(2) 0.0217(19) 0.027(2) 0.0000(16) 0.0075(18) -0.0024(16)
C34 0.030(2) 0.026(2) 0.030(2) 0.0035(17) 0.0095(18) 0.0025(16)
C35 0.046(3) 0.026(2) 0.031(2) -0.0013(19) 0.015(2) 0.0035(19)
C36 0.051(3) 0.032(2) 0.023(2) 0.0006(19) 0.008(2) -0.001(2)
C37 0.033(2) 0.036(2) 0.032(2) 0.0045(19) -0.0015(19) 0.0009(19)
C38 0.031(2) 0.033(2) 0.027(2) -0.0005(18) 0.0068(18) 0.0027(17)
C39 0.039(2) 0.025(2) 0.031(2) -0.0025(17) 0.0133(19) 0.0014(17)
C40 0.044(3) 0.031(2) 0.035(2) 0.0003(19) 0.007(2) 0.0146(19)
C41 0.052(4) 0.090(5) 0.088(5) -0.005(4) 0.017(3) 0.004(3)
C42 0.052(4) 0.100(6) 0.115(6) 0.026(5) 0.000(4) -0.013(4)
C43 0.057(4) 0.195(11) 0.081(6) 0.034(7) 0.004(4) -0.030(6)
C44 0.054(4) 0.176(10) 0.084(6) -0.026(6) 0.002(4) -0.011(5)
C45 0.059(4) 0.126(7) 0.097(6) -0.017(6) 0.014(4) -0.007(4)
C46 0.063(4) 0.092(5) 0.079(5) 0.009(4) 0.013(3) 0.002(3)
C47 0.111(7) 0.136(8) 0.162(9) -0.033(7) 0.020(6) 0.006(6)

loop_
_atom_type_symbol
_atom_type_description
_atom_type_scat_dispersion_real
_atom_type_scat_dispersion_imag
_atom_type_scat_source
C C 0.0033 0.0016 'International Tables Vol C Tables 4.2.6.8 and 6.1.1.4'
H H 0 0 'International Tables Vol C Tables 4.2.6.8 and 6.1.1.4'
N N 0.0061 0.0033 'International Tables Vol C Tables 4.2.6.8 and 6.1.1.4'
P P 0.1023 0.0942 'International Tables Vol C Tables 4.2.6.8 and 6.1.1.4'
Pt Pt -1.7033 8.3905 'International Tables Vol C Tables 4.2.6.8 and 6.1.1.4'

loop_
_geom_angle_atom_site_label_1
_geom_angle_atom_site_label_2
_geom_angle_atom_site_label_3
_geom_angle
_geom_angle_site_symmetry_1
_geom_angle_site_symmetry_3
_geom_angle_publ_flag
C39 Pt C40 82.26(16) . . ?
C39 Pt P1 165.11(11) . . ?
C40 Pt P1 85.46(12) . . ?
C39 Pt P2 85.57(11) . . ?
C40 Pt P2 165.53(12) . . ?
P1 Pt P2 107.66(3) . . ?
C8 P1 C14 99.02(17) . . ?
C8 P1 C1 102.35(17) . . ?
C14 P1 C1 104.64(16) . . ?
C8 P1 Pt 125.02(12) . . ?
C14 P1 Pt 110.97(12) . . ?
C1 P1 Pt 112.46(13) . . ?
C27 P2 C33 96.95(16) . . ?
C27 P2 C20 103.75(16) . . ?
C33 P2 C20 103.48(17) . . ?
C27 P2 Pt 127.54(12) . . ?
C33 P2 Pt 110.98(12) . . ?
C20 P2 Pt 111.10(12) . . ?
C1 N1 C2 122.1(4) . . ?
C1 N2 C5 123.1(3) . . ?
C20 N3 C21 121.5(3) . . ?
C20 N4 C24 122.7(4) . . ?
N2 C1 N1 119.0(3) . . ?
N2 C1 P1 125.7(3) . . ?
N1 C1 P1 115.2(3) . . ?
N1 C2 C3 111.7(4) . . ?
N1 C2 C4 108.3(4) . . ?
C3 C2 C4 111.7(4) . . ?
N2 C5 C7 109.2(4) . . ?
N2 C5 C6 108.0(3) . . ?
C7 C5 C6 110.6(4) . . ?
C9 C8 C13 118.5(4) . . ?
C9 C8 P1 124.6(3) . . ?
C13 C8 P1 116.8(3) . . ?
C10 C9 C8 120.5(4) . . ?
C9 C10 C11 121.0(4) . . ?
C12 C11 C10 119.0(4) . . ?
C11 C12 C13 120.7(4) . . ?
C12 C13 C8 120.4(4) . . ?
C15 C14 C19 118.9(3) . . ?
C15 C14 P1 120.2(3) . . ?
C19 C14 P1 120.9(3) . . ?
C14 C15 C16 120.9(4) . . ?
C17 C16 C15 119.5(4) . . ?
C18 C17 C16 119.9(4) . . ?
C17 C18 C19 120.8(4) . . ?
C18 C19 C14 120.0(4) . . ?
N3 C20 N4 120.2(3) . . ?
N3 C20 P2 125.2(3) . . ?
N4 C20 P2 114.5(3) . . ?
N3 C21 C23 109.3(3) . . ?
N3 C21 C22 109.3(4) . . ?
C23 C21 C22 110.1(3) . . ?
N4 C24 C26 110.0(4) . . ?
N4 C24 C25 109.4(4) . . ?
C26 C24 C25 113.2(5) . . ?
C28 C27 C32 118.6(4) . . ?
C28 C27 P2 116.7(3) . . ?
C32 C27 P2 124.3(3) . . ?
C29 C28 C27 121.1(4) . . ?
C28 C29 C30 119.2(4) . . ?
C31 C30 C29 120.4(4) . . ?
C32 C31 C30 120.2(4) . . ?
C31 C32 C27 120.5(4) . . ?
C34 C33 C38 118.5(3) . . ?
C34 C33 P2 120.4(3) . . ?
C38 C33 P2 121.1(3) . . ?
C35 C34 C33 120.5(4) . . ?
C36 C35 C34 120.9(4) . . ?
C35 C36 C37 119.5(4) . . ?
C38 C37 C36 119.6(4) . . ?
C37 C38 C33 121.0(4) . . ?
C46 C41 C42 120.6(7) . . ?
C46 C41 C47 119.4(7) . . ?
C42 C41 C47 120.0(8) . . ?
C41 C42 C43 118.5(8) . . ?
C44 C43 C42 120.4(8) . . ?
C45 C44 C43 118.9(9) . . ?
C46 C45 C44 121.3(8) . . ?
C45 C46 C41 120.2(7) . . ?

loop_
_geom_bond_atom_site_label_1
_geom_bond_atom_site_label_2
_geom_bond_distance
_geom_bond_site_symmetry_2
_geom_bond_publ_flag
Pt C39 2.109(4) . ?
Pt C40 2.114(4) . ?
Pt P1 2.2928(10) . ?
Pt P2 2.2981(9) . ?
P1 C8 1.827(4) . ?
P1 C14 1.851(4) . ?
P1 C1 1.894(4) . ?
P2 C27 1.828(4) . ?
P2 C33 1.848(4) . ?
P2 C20 1.886(4) . ?
N1 C1 1.369(5) . ?
N1 C2 1.462(5) . ?
N2 C1 1.271(5) . ?
N2 C5 1.470(5) . ?
N3 C20 1.276(5) . ?
N3 C21 1.458(5) . ?
N4 C20 1.360(5) . ?
N4 C24 1.454(5) . ?
C2 C3 1.504(7) . ?
C2 C4 1.513(7) . ?
C5 C7 1.512(6) . ?
C5 C6 1.515(6) . ?
C8 C9 1.391(5) . ?
C8 C13 1.401(5) . ?
C9 C10 1.371(6) . ?
C10 C11 1.392(6) . ?
C11 C12 1.375(6) . ?
C12 C13 1.382(5) . ?
C14 C15 1.382(5) . ?
C14 C19 1.400(5) . ?
C15 C16 1.395(6) . ?
C16 C17 1.388(6) . ?
C17 C18 1.372(6) . ?
C18 C19 1.386(5) . ?
C21 C23 1.515(6) . ?
C21 C22 1.533(6) . ?
C24 C26 1.509(8) . ?
C24 C25 1.512(7) . ?
C27 C28 1.395(5) . ?
C27 C32 1.395(5) . ?
C28 C29 1.384(5) . ?
C29 C30 1.386(6) . ?
C30 C31 1.383(6) . ?
C31 C32 1.377(6) . ?
C33 C34 1.382(5) . ?
C33 C38 1.395(5) . ?
C34 C35 1.380(5) . ?
C35 C36 1.370(6) . ?
C36 C37 1.390(6) . ?
C37 C38 1.381(5) . ?
C41 C46 1.359(9) . ?
C41 C42 1.372(9) . ?
C41 C47 1.492(10) . ?
C42 C43 1.396(11) . ?
C43 C44 1.380(11) . ?
C44 C45 1.358(11) . ?
C45 C46 1.358(9) . ?
